data_2210291
loop_
_publ_author_name
'\"Ozy\"urek, Cengiz'
'\,Sendil, K\?iv\?ilc\?im'
'Dilek, Nefise'
'Ocak Iskeleli, Nazan'

_publ_section_title
;
 Piperazinediium \m-oxo-bis(fluorodioxochromate)
;
_journal_coeditor_code HK2105
_journal_issue 9
_journal_name_full 'Acta Crystallographica Section E'
_journal_page_first m2263
_journal_page_last m2265
_journal_paper_doi 10.1107/S1600536806032387
_journal_volume 62
_journal_year 2006
_chemical_formula_iupac '(C4 H12 N2) [Cr2 F2 O5]'
_chemical_formula_moiety 'C4 H12 N2 2+, Cr2 F2 O5 2-'
_chemical_formula_sum 'C4 H12 Cr2 F2 N2 O5'
_chemical_formula_weight 310.16
_chemical_name_systematic
;
Piperazinediium \m-oxo-bis(fluorodioxochromate)
;
_space_group_IT_number 14
_symmetry_cell_setting monoclinic
_symmetry_space_group_name_Hall '-P 2ybc'
_symmetry_space_group_name_H-M 'P 1 21/c 1'
_atom_sites_solution_hydrogens geom
_atom_sites_solution_primary direct
_atom_sites_solution_secondary difmap
_audit_creation_method SHELXL-97
_cell_angle_alpha 90.00
_cell_angle_beta 93.452(8)
_cell_angle_gamma 90.00
_cell_formula_units_Z 4
_cell_length_a 11.6467(11)
_cell_length_b 7.8702(5)
_cell_length_c 10.8605(11)
_cell_measurement_reflns_used 16238
_cell_measurement_temperature 294(2)
_cell_measurement_theta_max 28.05
_cell_measurement_theta_min 2.54
_cell_volume 993.69(15)
_computing_cell_refinement X-AREA
_computing_data_collection 'X-AREA (Stoe & Cie, 2002)'
_computing_data_reduction 'X-RED32 (Stoe & Cie, 2002)'
_computing_molecular_graphics 'ORTEP-3 for Windows (Farrugia, 1997)'
_computing_publication_material 'WinGX (Farrugia, 1999)'
_computing_structure_refinement 'SHELXL97 (Sheldrick, 1997)'
_computing_structure_solution 'SHELXS97 (Sheldrick, 1997)'
_diffrn_ambient_temperature 294(2)
_diffrn_detector_area_resol_mean 6.67
_diffrn_measured_fraction_theta_full 1.000
_diffrn_measured_fraction_theta_max 1.000
_diffrn_measurement_device_type 'Stoe IPDS-II'
_diffrn_measurement_method \w
_diffrn_radiation_monochromator graphite
_diffrn_radiation_source 'fine-focus sealed tube'
_diffrn_radiation_type MoK\a
_diffrn_radiation_wavelength 0.71073
_diffrn_reflns_av_R_equivalents 0.0630
_diffrn_reflns_av_sigmaI/netI 0.0281
_diffrn_reflns_limit_h_max 14
_diffrn_reflns_limit_h_min -14
_diffrn_reflns_limit_k_max 9
_diffrn_reflns_limit_k_min -9
_diffrn_reflns_limit_l_max 13
_diffrn_reflns_limit_l_min -13
_diffrn_reflns_number 13786
_diffrn_reflns_theta_full 26.00
_diffrn_reflns_theta_max 26.00
_diffrn_reflns_theta_min 1.75
_diffrn_standards_decay_% 'not measured'
_diffrn_standards_interval_time 0
_diffrn_standards_number 0
_exptl_absorpt_coefficient_mu 2.221
_exptl_absorpt_correction_T_max 0.7019
_exptl_absorpt_correction_T_min 0.5621
_exptl_absorpt_correction_type integration
_exptl_absorpt_process_details '(X-RED32; Stoe & Cie, 2002)'
_exptl_crystal_colour yellow
_exptl_crystal_density_diffrn 2.073
_exptl_crystal_density_method 'not measured'
_exptl_crystal_description prism
_exptl_crystal_F_000 624
_exptl_crystal_size_max 0.340
_exptl_crystal_size_mid 0.290
_exptl_crystal_size_min 0.200
_refine_diff_density_max 0.467
_refine_diff_density_min -0.558
_refine_ls_extinction_coef 0.059(3)
_refine_ls_extinction_expression Fc^*^=kFc[1+0.001xFc^2^\l^3^/sin(2\q)]^-1/4^
_refine_ls_extinction_method SHELXL97
_refine_ls_goodness_of_fit_ref 1.107
_refine_ls_hydrogen_treatment constr
_refine_ls_matrix_type full
_refine_ls_number_parameters 137
_refine_ls_number_reflns 1957
_refine_ls_number_restraints 0
_refine_ls_restrained_S_all 1.107
_refine_ls_R_factor_all 0.0361
_refine_ls_R_factor_gt 0.0307
_refine_ls_shift/su_max 0.001
_refine_ls_shift/su_mean 0.000
_refine_ls_structure_factor_coef Fsqd
_refine_ls_weighting_details 'calc w=1/[\s^2^(Fo^2^)+(0.0414P)^2^+1.7431P] where P=(Fo^2^+2Fc^2^)/3'
_refine_ls_weighting_scheme calc
_refine_ls_wR_factor_gt 0.0820
_refine_ls_wR_factor_ref 0.0921
_reflns_number_gt 1785
_reflns_number_total 1957
_reflns_threshold_expression I>2\s(I)
_cod_data_source_file hk2105.cif
_cod_data_source_block I
_cod_original_sg_symbol_H-M 'P 21/c'
_cod_database_code 2210291
_cod_database_fobs_code 2210291

loop_
_symmetry_equiv_pos_as_xyz
'x, y, z'
'-x, y+1/2, -z+1/2'
'-x, -y, -z'
'x, -y-1/2, z-1/2'

loop_
_atom_site_type_symbol
_atom_site_label
_atom_site_fract_x
_atom_site_fract_y
_atom_site_fract_z
_atom_site_U_iso_or_equiv
_atom_site_adp_type
_atom_site_calc_flag
_atom_site_refinement_flags
_atom_site_occupancy
Cr Cr1 0.72694(4) 0.07833(6) 0.41828(4) 0.02170(19) Uani d . 1
Cr Cr2 0.76788(4) -0.00241(6) 0.69309(4) 0.02043(19) Uani d . 1
F F1 0.8857(2) 0.1077(3) 0.7172(2) 0.0450(5) Uani d . 1
F F2 0.73998(19) 0.2647(3) 0.4814(2) 0.0418(5) Uani d . 1
O O1 0.7767(2) -0.1686(3) 0.7790(2) 0.0345(5) Uani d . 1
O O2 0.6562(2) 0.1065(3) 0.7228(2) 0.0331(5) Uani d . 1
O O3 0.7547(2) -0.0755(3) 0.53678(19) 0.0269(5) Uani d . 1
O O4 0.8187(3) 0.0539(3) 0.3173(3) 0.0520(8) Uani d . 1
O O5 0.5974(2) 0.0526(3) 0.3594(2) 0.0397(6) Uani d . 1
N N1 0.9674(2) -0.5844(3) 0.6092(2) 0.0245(5) Uani d . 1
H H1A 1.0233 -0.5506 0.6646 0.029 Uiso calc R 1
H H1B 0.9193 -0.6527 0.6481 0.029 Uiso calc R 1
N N2 0.5634(2) 0.0710(3) 0.1043(3) 0.0291(6) Uani d . 1
H H5A 0.5723 0.0899 0.1860 0.035 Uiso calc R 1
H H5B 0.6233 0.1187 0.0687 0.035 Uiso calc R 1
C C1 0.9026(3) -0.4323(4) 0.5600(3) 0.0258(6) Uani d . 1
H H2A 0.8721 -0.3697 0.6278 0.031 Uiso calc R 1
H H2B 0.8384 -0.4687 0.5053 0.031 Uiso calc R 1
C C2 1.0194(3) -0.6813(4) 0.5091(3) 0.0252(6) Uani d . 1
H H3A 0.9590 -0.7259 0.4526 0.030 Uiso calc R 1
H H3B 1.0631 -0.7765 0.5441 0.030 Uiso calc R 1
C C3 0.4553(3) 0.1520(4) 0.0551(3) 0.0314(7) Uani d . 1
H H6A 0.4595 0.2737 0.0684 0.038 Uiso calc R 1
H H6B 0.3910 0.1082 0.0983 0.038 Uiso calc R 1
C C4 0.5634(3) -0.1155(4) 0.0808(3) 0.0308(7) Uani d . 1
H H4A 0.5028 -0.1687 0.1248 0.037 Uiso calc R 1
H H4B 0.6363 -0.1635 0.1115 0.037 Uiso calc R 1

loop_
_atom_site_aniso_label
_atom_site_aniso_U_11
_atom_site_aniso_U_22
_atom_site_aniso_U_33
_atom_site_aniso_U_12
_atom_site_aniso_U_13
_atom_site_aniso_U_23
Cr1 0.0293(3) 0.0186(3) 0.0174(3) -0.00357(18) 0.00316(19) -0.00075(17)
Cr2 0.0239(3) 0.0189(3) 0.0184(3) 0.00064(17) 0.00072(19) 0.00052(16)
F1 0.0455(12) 0.0450(12) 0.0442(12) -0.0064(10) -0.0007(10) 0.0019(10)
F2 0.0480(12) 0.0344(11) 0.0434(12) -0.0036(9) 0.0048(10) -0.0044(9)
O1 0.0476(14) 0.0260(11) 0.0298(12) 0.0004(10) 0.0007(10) 0.0073(9)
O2 0.0312(12) 0.0364(12) 0.0321(12) 0.0077(10) 0.0060(10) -0.0029(10)
O3 0.0390(13) 0.0199(10) 0.0216(10) 0.0026(9) -0.0010(9) -0.0015(8)
O4 0.080(2) 0.0306(13) 0.0495(16) -0.0011(13) 0.0401(15) -0.0023(12)
O5 0.0451(15) 0.0330(12) 0.0386(13) -0.0119(11) -0.0163(11) 0.0073(10)
N1 0.0247(13) 0.0277(13) 0.0214(12) -0.0062(10) 0.0047(10) 0.0032(10)
N2 0.0328(14) 0.0285(14) 0.0260(13) -0.0052(11) 0.0004(11) -0.0035(11)
C1 0.0225(14) 0.0257(15) 0.0297(15) 0.0005(11) 0.0054(12) -0.0017(12)
C2 0.0259(15) 0.0207(13) 0.0292(15) -0.0012(11) 0.0049(12) -0.0008(11)
C3 0.0356(17) 0.0223(14) 0.0372(17) 0.0049(12) 0.0095(14) -0.0042(13)
C4 0.0306(16) 0.0238(15) 0.0375(17) 0.0034(12) -0.0025(13) 0.0064(13)

loop_
_atom_type_symbol
_atom_type_description
_atom_type_scat_dispersion_real
_atom_type_scat_dispersion_imag
_atom_type_scat_source
C C 0.0033 0.0016 'International Tables Vol C Tables 4.2.6.8 and 6.1.1.4'
H H 0.0000 0.0000 'International Tables Vol C Tables 4.2.6.8 and 6.1.1.4'
Cr Cr 0.3209 0.6236 'International Tables Vol C Tables 4.2.6.8 and 6.1.1.4'
F F 0.0171 0.0103 'International Tables Vol C Tables 4.2.6.8 and 6.1.1.4'
N N 0.0061 0.0033 'International Tables Vol C Tables 4.2.6.8 and 6.1.1.4'
O O 0.0106 0.0060 'International Tables Vol C Tables 4.2.6.8 and 6.1.1.4'

loop_
_geom_angle_atom_site_label_1
_geom_angle_atom_site_label_2
_geom_angle_atom_site_label_3
_geom_angle_site_symmetry_1
_geom_angle_site_symmetry_3
_geom_angle
_geom_angle_publ_flag
Cr1 O3 Cr2 . . 117.90(11) yes
F1 Cr2 O3 . . 110.27(11) yes
F2 Cr1 O3 . . 107.51(10) yes
O1 Cr2 O2 . . 110.00(13) yes
O1 Cr2 F1 . . 108.39(12) yes
O1 Cr2 O3 . . 106.73(11) yes
O2 Cr2 F1 . . 111.59(13) yes
O2 Cr2 O3 . . 109.72(11) yes
O4 Cr1 O3 . . 108.40(13) yes
O4 Cr1 O5 . . 111.27(17) yes
O4 Cr1 F2 . . 110.57(13) yes
O5 Cr1 F2 . . 110.01(13) yes
O5 Cr1 O3 . . 108.97(12) yes
C1 N1 H1A . . 109.3 ?
C1 N1 H1B . . 109.3 ?
H1A N1 H1B . . 108.0 ?
C2 N1 C1 . . 111.6(2) ?
C2 N1 H1A . . 109.3 ?
C2 N1 H1B . . 109.3 ?
C3 N2 C4 . . 111.7(2) ?
C3 N2 H5A . . 109.3 ?
C4 N2 H5A . . 109.3 ?
C3 N2 H5B . . 109.3 ?
C4 N2 H5B . . 109.3 ?
H5A N2 H5B . . 107.9 ?
N1 C1 C2 . 3_746 110.3(2) ?
N1 C1 H2A . . 109.6 ?
C2 C1 H2A 3_746 . 109.6 ?
N1 C1 H2B . . 109.6 ?
C2 C1 H2B 3_746 . 109.6 ?
H2A C1 H2B . . 108.1 ?
N1 C2 C1 . 3_746 110.1(2) ?
N1 C2 H3A . . 109.6 ?
C1 C2 H3A 3_746 . 109.6 ?
N1 C2 H3B . . 109.6 ?
C1 C2 H3B 3_746 . 109.6 ?
H3A C2 H3B . . 108.1 ?
N2 C3 C4 . 3_655 109.9(3) ?
N2 C3 H6A . . 109.7 ?
N2 C3 H6B . . 109.7 ?
C4 C3 H6A 3_655 . 109.7 ?
C4 C3 H6B 3_655 . 109.7 ?
H6A C3 H6B . . 108.2 ?
N2 C4 C3 . 3_655 110.7(3) ?
N2 C4 H4A . . 109.5 ?
N2 C4 H4B . . 109.5 ?
C3 C4 H4A 3_655 . 109.5 ?
C3 C4 H4B 3_655 . 109.5 ?
H4A C4 H4B . . 108.1 ?

loop_
_geom_bond_atom_site_label_1
_geom_bond_atom_site_label_2
_geom_bond_site_symmetry_2
_geom_bond_distance
_geom_bond_publ_flag
Cr1 O4 . 1.588(3) yes
Cr1 O5 . 1.615(2) yes
Cr1 F2 . 1.623(2) yes
Cr1 O3 . 1.782(2) yes
Cr2 O1 . 1.607(2) yes
Cr2 O2 . 1.607(2) yes
Cr2 F1 . 1.630(2) yes
Cr2 O3 . 1.790(2) yes
N1 H1A . 0.9000 ?
N1 H1B . 0.9000 ?
N2 H5A . 0.9000 ?
N2 H5B . 0.9000 ?
C1 N1 . 1.497(4) ?
C1 C2 3_746 1.507(4) ?
C1 H2A . 0.9700 ?
C1 H2B . 0.9700 ?
C2 N1 . 1.487(4) ?
C2 C1 3_746 1.507(4) ?
C2 H3A . 0.9700 ?
C2 H3B . 0.9700 ?
C3 N2 . 1.482(4) ?
C3 C4 3_655 1.507(5) ?
C3 H6A . 0.9700 ?
C3 H6B . 0.9700 ?
C4 N2 . 1.490(4) ?
C4 C3 3_655 1.507(5) ?
C4 H4A . 0.9700 ?
C4 H4B . 0.9700 ?

loop_
_geom_hbond_atom_site_label_D
_geom_hbond_atom_site_label_H
_geom_hbond_atom_site_label_A
_geom_hbond_site_symmetry_A
_geom_hbond_distance_DH
_geom_hbond_distance_HA
_geom_hbond_distance_DA
_geom_hbond_angle_DHA
_geom_hbond_publ_flag
N2 H5A O5 . 0.90 1.91 2.779(4) 161.5 yes
N2 H5B F2 4_565 0.90 1.93 2.831(4) 173.8 yes
N1 H1A F1 2_746 0.90 2.04 2.895(3) 158.3 yes
N1 H1A O1 2_746 0.90 2.55 3.219(4) 131.8 yes
N1 H1B F1 1_545 0.90 2.08 2.879(3) 148.0 yes
N1 H1B O4 4_556 0.90 2.37 2.939(3) 121.3 yes

loop_
_geom_torsion_atom_site_label_1
_geom_torsion_atom_site_label_2
_geom_torsion_atom_site_label_3
_geom_torsion_atom_site_label_4
_geom_torsion_site_symmetry_1
_geom_torsion
O4 Cr1 O3 Cr2 . 128.59(17)
O5 Cr1 O3 Cr2 . -110.18(16)
F2 Cr1 O3 Cr2 . 9.03(17)
O1 Cr2 O3 Cr1 . 173.14(14)
O2 Cr2 O3 Cr1 . 53.98(17)
F1 Cr2 O3 Cr1 . -69.32(16)
C2 C1 N1 C2 3_746 -57.2(3)
C1 C2 N1 C1 3_746 57.2(3)
C4 C3 N2 C4 3_655 -56.7(4)
C3 C4 N2 C3 3_655 57.1(4)
